data_4133874
loop_
_publ_author_name
'Fern\'andez, Sergio'
'Franco, Federico'
'Casadevall, Carla'
'Martin-Diaconescu, Vlad'
'Luis, Josep M.'
'Lloret-Fillol, Julio'

_publ_section_title
;
 A Unified Electro- and Photocatalytic CO<sub>2</sub> to CO Reduction
 Mechanism with Aminopyridine Cobalt Complexes.
;
_journal_name_full 'Journal of the American Chemical Society'
_journal_paper_doi 10.1021/jacs.9b06633
_journal_year 2019
_chemical_absolute_configuration ad
_chemical_formula_sum 'C30 H46.9 Co2 F12 N8 O6 P2'
_chemical_formula_weight 1023.45
_space_group_IT_number 4
_space_group_name_Hall 'P 2yb'
_space_group_name_H-M_alt 'P 1 21 1'
_symmetry_cell_setting monoclinic
_symmetry_space_group_name_H-M 'P 1 21 1'
_atom_sites_solution_hydrogens geom
_audit_creation_method SHELXL-2014/7
_cell_angle_alpha 90
_cell_angle_beta 92.4726(14)
_cell_angle_gamma 90
_cell_formula_units_Z 1
_cell_length_a 8.0791(3)
_cell_length_b 9.2458(4)
_cell_length_c 12.7757(5)
_cell_measurement_reflns_used 4704
_cell_measurement_temperature 100(2)
_cell_measurement_theta_max 28.42
_cell_measurement_theta_min 2.52
_cell_volume 953.43(7)
_computing_cell_refinement 'Bruker APEX3 v2015.9-0'
_computing_data_collection 'Bruker APEX3 v2015.9-0'
_computing_data_reduction 'Bruker SAINT V8.35A'
_computing_molecular_graphics
;
 SHELXle: C.B. Huebschle, G.M. Sheldrick & B. Dittrich
 J.Appl.Cryst. (2011) 44, 1281-1284.
;
_computing_publication_material 'XCIF, SHELXL-2014/7 (Sheldrick, 2014)'
_computing_structure_refinement 'SHELXL-2014/7 (Sheldrick, 2014)'
_computing_structure_solution 'SHELXT V2014/4 (Sheldrick 2014)'
_diffrn_ambient_temperature 100(2)
_diffrn_detector_area_resol_mean 512
_diffrn_detector_type '4K CCD area detector APEX II'
_diffrn_measured_fraction_theta_full 0.999
_diffrn_measured_fraction_theta_max 0.998
_diffrn_measurement_device_type 'APEX DUO Kappa 4-axis goniometer'
_diffrn_measurement_method
;
 Fullsphere data collection, phi and omega scans
;
_diffrn_measurement_specimen_support 'magnetic support with MicroMount'
_diffrn_radiation_monochromator 'Quazar MX Multilayer Optics'
_diffrn_radiation_type MoK\a
_diffrn_radiation_wavelength 0.71073
_diffrn_reflns_av_R_equivalents 0.0292
_diffrn_reflns_av_unetI/netI 0.0383
_diffrn_reflns_Laue_measured_fraction_full 0.999
_diffrn_reflns_Laue_measured_fraction_max 0.998
_diffrn_reflns_limit_h_max 7
_diffrn_reflns_limit_h_min -11
_diffrn_reflns_limit_k_max 12
_diffrn_reflns_limit_k_min -12
_diffrn_reflns_limit_l_max 17
_diffrn_reflns_limit_l_min -17
_diffrn_reflns_number 15289
_diffrn_reflns_point_group_measured_fraction_full 1.000
_diffrn_reflns_point_group_measured_fraction_max 0.998
_diffrn_reflns_theta_full 25.242
_diffrn_reflns_theta_max 29.608
_diffrn_reflns_theta_min 1.595
_diffrn_source 'Microfocus source E025 IuS'
_diffrn_source_current 0.6
_diffrn_source_power 50
_diffrn_source_size '0.2 mm x 0.2 mm fine focus'
_diffrn_source_type 'Bruker APEX DUO'
_exptl_absorpt_coefficient_mu 1.068
_exptl_absorpt_correction_T_max 0.979
_exptl_absorpt_correction_T_min 0.912
_exptl_absorpt_correction_type multi-scan
_exptl_absorpt_process_details
; 
 SADABS Version 2008/1 Bruker-Nonius
 Blessing, Acta Cryst. (1995) A51 33-38
;
_exptl_crystal_colour pink
_exptl_crystal_density_diffrn 1.782
_exptl_crystal_description needle
_exptl_crystal_F_000 523
_exptl_crystal_size_max 0.20
_exptl_crystal_size_mid 0.02
_exptl_crystal_size_min 0.02
_refine_diff_density_max 0.543
_refine_diff_density_min -0.302
_refine_diff_density_rms 0.068
_refine_ls_abs_structure_details
;
 Refined as an inversion twin.
;
_refine_ls_abs_structure_Flack 0.54(4)
_refine_ls_extinction_method none
_refine_ls_goodness_of_fit_ref 1.058
_refine_ls_hydrogen_treatment constr
_refine_ls_matrix_type full
_refine_ls_number_parameters 489
_refine_ls_number_reflns 5264
_refine_ls_number_restraints 1248
_refine_ls_restrained_S_all 1.039
_refine_ls_R_factor_all 0.0568
_refine_ls_R_factor_gt 0.0383
_refine_ls_shift/su_max 0.001
_refine_ls_shift/su_mean 0.000
_refine_ls_structure_factor_coef Fsqd
_refine_ls_weighting_details 'w=1/[\s^2^(Fo^2^)+(0.0456P)^2^+0.3615P] where P=(Fo^2^+2Fc^2^)/3'
_refine_ls_weighting_scheme calc
_refine_ls_wR_factor_gt 0.0863
_refine_ls_wR_factor_ref 0.0941
_reflns_Friedel_coverage 0.890
_reflns_Friedel_fraction_full 1.000
_reflns_Friedel_fraction_max 0.998
_reflns_number_gt 4207
_reflns_number_total 5264
_reflns_threshold_expression 'I > 2\s(I)'
_cod_data_source_file ja9b06633_si_002.cif
_cod_data_source_block mo_SFCV1P24_0m
_cod_depositor_comments
;
The following automatic conversions were performed:

data item '_exptl_absorpt_correction_type' value 'Multi-scan' was
changed to 'multi-scan' in accordance with the
/home/data/users/saulius/crontab/automatic-downloads/rss-feeds/ACS/lib/dictionaries/cif_core.dic
dictionary named 'cif_core.dic' version 2.4.2 last updated on
2011-04-26.

data item '_symmetry_cell_setting' value 'Monoclinic' was changed to
'monoclinic' in accordance with the
/home/data/users/saulius/crontab/automatic-downloads/rss-feeds/ACS/lib/dictionaries/cif_core.dic
dictionary named 'cif_core.dic' version 2.4.2 last updated on
2011-04-26.

Automatic conversion script
Id: cif_fix_values 7556 2019-12-06 15:28:31Z antanas 
;
_cod_original_sg_symbol_H-M P2(1)
_cod_original_formula_sum 'C30 H46.90 Co2 F12 N8 O6 P2'
_cod_database_code 4133874
_shelx_shelxl_version_number 2014/7
_shelx_space_group_comment
;
The symmetry employed for this shelxl refinement is uniquely defined
by the following loop, which should always be used as a source of
symmetry information in preference to the above space-group names.
They are only intended as comments.
;
_shelx_estimated_absorpt_t_min 0.815
_shelx_estimated_absorpt_t_max 0.979

loop_
_space_group_symop_operation_xyz
'x, y, z'
'-x, y+1/2, -z'

loop_
_atom_site_label
_atom_site_type_symbol
_atom_site_fract_x
_atom_site_fract_y
_atom_site_fract_z
_atom_site_U_iso_or_equiv
_atom_site_adp_type
_atom_site_occupancy
_atom_site_site_symmetry_order
_atom_site_calc_flag
_atom_site_refinement_flags_posn
_atom_site_refinement_flags_adp
_atom_site_refinement_flags_occupancy
_atom_site_disorder_assembly
_atom_site_disorder_group
Co1 Co 0.40660(4) 0.2717(2) 0.33806(3) 0.01724(12) Uani 1 1 d . . . . .
C1 C 0.6597(4) 0.2687(14) 0.4301(2) 0.0228(8) Uani 1 1 d . . . . .
O1 O 0.5783(8) 0.3896(7) 0.3991(5) 0.0252(16) Uani 1 1 d . . . . .
O2 O 0.5732(8) 0.1561(6) 0.4027(5) 0.0202(14) Uani 1 1 d . . . . .
O3 O 0.7952(3) 0.2694(11) 0.47730(19) 0.0322(6) Uani 1 1 d . . . . .
C2 C 0.374(2) 0.234(3) 0.5647(13) 0.027(3) Uani 0.55 1 d . U P A 1
H2A H 0.4308 0.1428 0.5508 0.041 Uiso 0.55 1 calc R U P A 1
H2B H 0.2949 0.2192 0.6196 0.041 Uiso 0.55 1 calc R U P A 1
H2C H 0.4560 0.3070 0.5879 0.041 Uiso 0.55 1 calc R U P A 1
C3 C 0.155(2) 0.136(2) 0.4467(15) 0.017(2) Uani 0.55 1 d . U P A 1
H3A H 0.1566 0.0854 0.5148 0.021 Uiso 0.55 1 calc R U P A 1
H3B H 0.0394 0.1645 0.4283 0.021 Uiso 0.55 1 calc R U P A 1
C4 C 0.2166(19) 0.0350(15) 0.3634(13) 0.020(2) Uani 0.55 1 d . U P A 1
H4A H 0.3107 -0.0235 0.3922 0.024 Uiso 0.55 1 calc R U P A 1
H4B H 0.1269 -0.0315 0.3391 0.024 Uiso 0.55 1 calc R U P A 1
C5 C 0.383(2) 0.035(2) 0.2100(14) 0.029(3) Uani 0.55 1 d . U P A 1
H5A H 0.4462 -0.0339 0.2555 0.035 Uiso 0.55 1 calc R U P A 1
H5B H 0.3167 -0.0208 0.1570 0.035 Uiso 0.55 1 calc R U P A 1
C6 C 0.4976(15) 0.1334(11) 0.1578(10) 0.032(2) Uani 0.55 1 d G U P A 1
C7 C 0.5848(15) 0.1006(10) 0.0694(9) 0.043(3) Uani 0.55 1 d G U P A 1
H7 H 0.5665 0.0111 0.0343 0.052 Uiso 0.55 1 calc R U P A 1
C8 C 0.6989(14) 0.1986(13) 0.0325(8) 0.046(3) Uani 0.55 1 d G U P A 1
H8 H 0.7585 0.1762 -0.0279 0.056 Uiso 0.55 1 calc R U P A 1
C9 C 0.7257(14) 0.3296(12) 0.0839(9) 0.033(2) Uani 0.55 1 d G U P A 1
H9 H 0.8037 0.3966 0.0587 0.040 Uiso 0.55 1 calc R U P A 1
C10 C 0.6385(17) 0.3625(10) 0.1723(9) 0.0274(19) Uani 0.55 1 d G U P A 1
H10 H 0.6568 0.4520 0.2074 0.033 Uiso 0.55 1 calc R U P A 1
N3 N 0.5244(17) 0.2644(13) 0.2092(9) 0.023(2) Uani 0.55 1 d G U P A 1
C11 C 0.123(2) 0.188(3) 0.2079(15) 0.025(2) Uani 0.55 1 d . U P A 1
H11A H 0.1093 0.1344 0.1411 0.030 Uiso 0.55 1 calc R U P A 1
H11B H 0.0197 0.1805 0.2460 0.030 Uiso 0.55 1 calc R U P A 1
C12 C 0.160(2) 0.334(2) 0.1884(15) 0.027(2) Uani 0.55 1 d . U P A 1
H12A H 0.0565 0.3849 0.1670 0.032 Uiso 0.55 1 calc R U P A 1
H12B H 0.2351 0.3391 0.1292 0.032 Uiso 0.55 1 calc R U P A 1
C13 C 0.309(2) 0.553(2) 0.2574(15) 0.033(3) Uani 0.55 1 d . U P A 1
H13A H 0.3838 0.5433 0.1997 0.050 Uiso 0.55 1 calc R U P A 1
H13B H 0.3692 0.5933 0.3188 0.050 Uiso 0.55 1 calc R U P A 1
H13C H 0.2174 0.6184 0.2362 0.050 Uiso 0.55 1 calc R U P A 1
C14 C 0.116(2) 0.4419(19) 0.3627(14) 0.032(3) Uani 0.55 1 d . U P A 1
H14A H 0.0141 0.3862 0.3448 0.038 Uiso 0.55 1 calc R U P A 1
H14B H 0.0873 0.5460 0.3610 0.038 Uiso 0.55 1 calc R U P A 1
C15 C 0.180(3) 0.401(2) 0.4730(15) 0.026(3) Uani 0.55 1 d . U P A 1
H15 H 0.1563 0.4462 0.5374 0.031 Uiso 0.55 1 calc R U P A 1
N1 N 0.276(3) 0.2896(17) 0.4582(14) 0.017(2) Uani 0.55 1 d . U P A 1
N2 N 0.270(2) 0.126(3) 0.2748(18) 0.022(2) Uani 0.55 1 d . U P A 1
N4 N 0.242(3) 0.412(3) 0.283(2) 0.023(3) Uani 0.55 1 d . U P A 1
C2' C 0.366(2) 0.308(2) 0.5662(17) 0.018(3) Uani 0.45 1 d . U P A 2
H2'A H 0.4649 0.2485 0.5781 0.027 Uiso 0.45 1 calc R U P A 2
H2'B H 0.2954 0.3002 0.6266 0.027 Uiso 0.45 1 calc R U P A 2
H2'C H 0.3983 0.4094 0.5572 0.027 Uiso 0.45 1 calc R U P A 2
C3' C 0.161(3) 0.418(3) 0.4449(19) 0.021(3) Uani 0.45 1 d . U P A 2
H3'A H 0.0463 0.3902 0.4227 0.025 Uiso 0.45 1 calc R U P A 2
H3'B H 0.1547 0.4715 0.5116 0.025 Uiso 0.45 1 calc R U P A 2
C4' C 0.223(3) 0.520(2) 0.3651(17) 0.024(3) Uani 0.45 1 d . U P A 2
H4'A H 0.3189 0.5747 0.3944 0.028 Uiso 0.45 1 calc R U P A 2
H4'B H 0.1345 0.5891 0.3431 0.028 Uiso 0.45 1 calc R U P A 2
C5' C 0.382(3) 0.503(2) 0.1996(16) 0.026(3) Uani 0.45 1 d . U P A 2
H5'A H 0.4475 0.5778 0.2379 0.031 Uiso 0.45 1 calc R U P A 2
H5'B H 0.3135 0.5513 0.1436 0.031 Uiso 0.45 1 calc R U P A 2
C6' C 0.4967(17) 0.3955(15) 0.1513(12) 0.025(2) Uani 0.45 1 d . U P A 2
C7' C 0.569(2) 0.4222(16) 0.0587(12) 0.034(2) Uani 0.45 1 d . U P A 2
H7' H 0.5400 0.5045 0.0175 0.040 Uiso 0.45 1 calc R U P A 2
C8' C 0.6859(19) 0.3256(18) 0.0277(12) 0.039(2) Uani 0.45 1 d . U P A 2
H8' H 0.7417 0.3410 -0.0353 0.046 Uiso 0.45 1 calc R U P A 2
C9' C 0.723(2) 0.2023(19) 0.0907(13) 0.037(2) Uani 0.45 1 d . U P A 2
H9' H 0.8034 0.1333 0.0722 0.044 Uiso 0.45 1 calc R U P A 2
C10' C 0.635(2) 0.1883(16) 0.1800(13) 0.027(2) Uani 0.45 1 d . U P A 2
H10' H 0.6556 0.1056 0.2227 0.032 Uiso 0.45 1 calc R U P A 2
N3' N 0.527(2) 0.280(3) 0.2092(12) 0.022(3) Uani 0.45 1 d . U P A 2
C11' C 0.132(3) 0.367(2) 0.2168(17) 0.026(3) Uani 0.45 1 d . U P A 2
H11X H 0.1082 0.4211 0.1512 0.031 Uiso 0.45 1 calc R U P A 2
H11Y H 0.0336 0.3744 0.2603 0.031 Uiso 0.45 1 calc R U P A 2
C12' C 0.164(3) 0.193(3) 0.1881(19) 0.023(3) Uani 0.45 1 d . U P A 2
H12X H 0.0586 0.1444 0.1667 0.028 Uiso 0.45 1 calc R U P A 2
H12Y H 0.2415 0.1838 0.1304 0.028 Uiso 0.45 1 calc R U P A 2
C13' C 0.311(2) -0.010(2) 0.2562(17) 0.028(4) Uani 0.45 1 d . U P A 2
H13X H 0.2299 -0.0691 0.2159 0.042 Uiso 0.45 1 calc R U P A 2
H13Y H 0.3458 -0.0616 0.3205 0.042 Uiso 0.45 1 calc R U P A 2
H13Z H 0.4074 0.0074 0.2141 0.042 Uiso 0.45 1 calc R U P A 2
C14' C 0.106(2) 0.1161(19) 0.3655(15) 0.019(2) Uani 0.45 1 d . U P A 2
H14X H 0.0146 0.1850 0.3503 0.023 Uiso 0.45 1 calc R U P A 2
H14Y H 0.0602 0.0170 0.3659 0.023 Uiso 0.45 1 calc R U P A 2
C15' C 0.191(3) 0.150(3) 0.4703(17) 0.018(3) Uani 0.45 1 d . U P A 2
H15X H 0.1059 0.1601 0.5232 0.021 Uiso 0.45 1 calc R U P A 2
H15Y H 0.2635 0.0681 0.4915 0.021 Uiso 0.45 1 calc R U P A 2
N1' N 0.273(3) 0.258(2) 0.4709(18) 0.015(3) Uani 0.45 1 d . U P A 2
N2' N 0.273(3) 0.429(3) 0.272(2) 0.023(3) Uani 0.45 1 d . U P A 2
N4' N 0.235(3) 0.129(3) 0.283(2) 0.018(3) Uani 0.45 1 d . U P A 2
F1 F 0.8128(18) 0.6342(17) 0.2138(12) 0.072(4) Uani 0.5 1 d D U P B 1
F2 F 0.892(2) 0.8685(18) 0.2327(12) 0.072(4) Uani 0.5 1 d D U P B 1
F3 F 1.0759(10) 0.7362(13) 0.1718(7) 0.058(3) Uani 0.5 1 d D U P B 1
F4 F 0.905(2) 0.6446(18) 0.0530(12) 0.065(4) Uani 0.5 1 d D U P B 1
F5 F 0.6926(11) 0.783(2) 0.1058(9) 0.077(3) Uani 0.5 1 d D U P B 1
F6 F 0.9346(16) 0.8856(15) 0.0611(11) 0.053(3) Uani 0.5 1 d D U P B 1
P1 P 0.8786(9) 0.7614(11) 0.1391(6) 0.0340(15) Uani 0.5 1 d D U P B 1
F1' F 0.8751(16) 0.6582(14) 0.2312(11) 0.048(3) Uani 0.5 1 d D U P C 2
F2' F 0.8507(16) 0.9046(14) 0.2235(9) 0.033(2) Uani 0.5 1 d D U P C 2
F3' F 1.0491(10) 0.8211(15) 0.1350(9) 0.080(3) Uani 0.5 1 d D U P C 2
F4' F 0.879(2) 0.6603(19) 0.0580(14) 0.085(5) Uani 0.5 1 d D U P C 2
F5' F 0.6656(10) 0.7479(16) 0.1497(9) 0.075(4) Uani 0.5 1 d D U P C 2
F6' F 0.8174(18) 0.8946(15) 0.0482(9) 0.088(3) Uani 0.5 1 d D U P C 2
P1' P 0.8538(10) 0.7798(12) 0.1407(7) 0.0446(18) Uani 0.5 1 d D U P C 2

loop_
_atom_site_aniso_label
_atom_site_aniso_U_11
_atom_site_aniso_U_22
_atom_site_aniso_U_33
_atom_site_aniso_U_23
_atom_site_aniso_U_13
_atom_site_aniso_U_12
Co1 0.01100(17) 0.0204(2) 0.0205(2) 0.0011(7) 0.00249(13) -0.0009(6)
C1 0.0140(13) 0.0307(19) 0.0241(15) 0.007(5) 0.0056(11) 0.013(4)
O1 0.011(3) 0.028(4) 0.036(4) 0.006(3) 0.001(2) -0.005(3)
O2 0.019(3) 0.020(3) 0.021(3) 0.005(2) 0.000(2) 0.003(3)
O3 0.0114(9) 0.0453(15) 0.0395(14) 0.007(5) -0.0015(9) 0.002(4)
C2 0.031(7) 0.040(8) 0.011(5) -0.007(6) 0.004(4) 0.003(6)
C3 0.011(4) 0.021(4) 0.019(5) -0.005(4) 0.007(4) 0.000(4)
C4 0.012(4) 0.020(4) 0.029(4) -0.001(3) 0.002(3) -0.001(3)
C5 0.033(5) 0.031(5) 0.026(5) -0.003(4) 0.012(4) 0.000(4)
C6 0.033(4) 0.034(4) 0.031(4) 0.002(4) 0.010(4) -0.003(4)
C7 0.045(5) 0.046(5) 0.041(5) 0.002(4) 0.022(4) 0.007(4)
C8 0.038(5) 0.059(5) 0.043(5) 0.002(5) 0.020(4) 0.004(5)
C9 0.020(4) 0.054(4) 0.026(4) 0.013(4) 0.002(3) 0.000(4)
C10 0.019(3) 0.034(4) 0.030(4) 0.007(4) 0.003(3) -0.004(3)
N3 0.017(4) 0.029(5) 0.023(4) 0.004(4) 0.004(3) -0.001(4)
C11 0.019(5) 0.031(4) 0.025(5) -0.001(4) -0.005(4) -0.002(5)
C12 0.020(5) 0.033(4) 0.027(4) 0.000(4) -0.007(4) 0.000(4)
C13 0.027(7) 0.031(7) 0.040(7) 0.003(6) -0.010(6) 0.009(5)
C14 0.030(5) 0.030(5) 0.036(5) 0.002(4) 0.005(4) 0.010(4)
C15 0.030(5) 0.023(5) 0.023(5) -0.004(5) 0.003(5) 0.005(4)
N1 0.016(4) 0.022(5) 0.013(4) -0.001(3) -0.001(3) -0.003(4)
N2 0.017(5) 0.029(4) 0.020(4) 0.002(4) 0.008(4) -0.003(5)
N4 0.018(5) 0.025(5) 0.026(4) 0.003(4) 0.000(4) 0.003(4)
C2' 0.012(5) 0.017(6) 0.025(7) -0.007(6) -0.001(5) 0.003(5)
C3' 0.020(5) 0.021(5) 0.021(5) -0.003(5) -0.001(5) 0.006(4)
C4' 0.024(5) 0.021(5) 0.027(5) -0.006(4) 0.005(4) 0.003(4)
C5' 0.028(5) 0.027(5) 0.023(5) 0.008(5) 0.002(4) 0.001(4)
C6' 0.021(4) 0.029(4) 0.024(4) -0.004(4) 0.007(4) -0.008(4)
C7' 0.036(5) 0.036(5) 0.029(5) 0.003(4) 0.009(4) -0.005(4)
C8' 0.032(5) 0.050(5) 0.035(5) -0.002(4) 0.020(4) -0.008(4)
C9' 0.026(4) 0.053(5) 0.032(5) -0.009(5) 0.009(4) 0.002(5)
C10' 0.020(4) 0.036(4) 0.025(4) -0.007(4) 0.008(3) -0.001(4)
N3' 0.018(4) 0.027(5) 0.022(4) -0.005(4) 0.004(4) -0.002(5)
C11' 0.024(5) 0.029(5) 0.026(5) -0.006(4) -0.001(4) 0.007(4)
C12' 0.016(5) 0.031(5) 0.022(5) -0.008(4) -0.001(4) -0.001(5)
C13' 0.029(8) 0.020(7) 0.035(8) -0.014(6) 0.013(6) 0.006(6)
C14' 0.010(4) 0.020(5) 0.027(4) -0.008(4) 0.009(4) -0.001(4)
C15' 0.013(5) 0.023(5) 0.017(5) -0.002(4) 0.006(4) -0.004(4)
N1' 0.012(3) 0.019(5) 0.016(5) -0.004(4) 0.009(3) 0.006(4)
N2' 0.022(5) 0.026(5) 0.020(5) -0.003(4) 0.000(4) 0.006(4)
N4' 0.010(5) 0.020(4) 0.025(5) -0.009(4) 0.003(4) -0.003(4)
F1 0.098(8) 0.070(6) 0.051(6) 0.004(5) 0.027(6) -0.024(6)
F2 0.083(8) 0.079(7) 0.053(6) -0.023(6) 0.016(6) -0.032(6)
F3 0.046(4) 0.058(7) 0.070(5) 0.026(4) 0.003(3) 0.011(3)
F4 0.097(9) 0.058(6) 0.043(6) -0.008(5) 0.028(6) 0.015(7)
F5 0.035(3) 0.083(7) 0.114(8) -0.016(7) -0.005(4) -0.003(6)
F6 0.067(5) 0.052(5) 0.042(5) 0.019(4) 0.015(4) 0.001(5)
P1 0.0373(15) 0.042(4) 0.0233(19) 0.001(2) 0.0095(12) 0.010(3)
F1' 0.047(6) 0.045(6) 0.052(6) -0.002(5) 0.005(5) 0.006(5)
F2' 0.035(5) 0.045(6) 0.019(4) -0.012(4) 0.004(3) -0.003(4)
F3' 0.053(5) 0.083(7) 0.107(8) 0.004(6) 0.045(5) 0.002(5)
F4' 0.124(11) 0.072(7) 0.062(7) -0.027(6) 0.038(8) 0.006(7)
F5' 0.041(4) 0.082(9) 0.101(7) -0.040(6) -0.014(4) -0.007(4)
F6' 0.153(9) 0.082(6) 0.030(4) 0.019(4) 0.001(6) 0.032(7)
P1' 0.062(3) 0.047(4) 0.027(2) -0.008(2) 0.016(2) 0.010(3)

loop_
_atom_type_symbol
_atom_type_description
_atom_type_scat_dispersion_real
_atom_type_scat_dispersion_imag
_atom_type_scat_source
C C 0.0033 0.0016 'International Tables Vol C Tables 4.2.6.8 and 6.1.1.4'
H H 0.0000 0.0000 'International Tables Vol C Tables 4.2.6.8 and 6.1.1.4'
N N 0.0061 0.0033 'International Tables Vol C Tables 4.2.6.8 and 6.1.1.4'
O O 0.0106 0.0060 'International Tables Vol C Tables 4.2.6.8 and 6.1.1.4'
Co Co 0.3494 0.9721 'International Tables Vol C Tables 4.2.6.8 and 6.1.1.4'
P P 0.1023 0.0942 'International Tables Vol C Tables 4.2.6.8 and 6.1.1.4'
F F 0.0171 0.0103 'International Tables Vol C Tables 4.2.6.8 and 6.1.1.4'

loop_
_geom_angle_atom_site_label_1
_geom_angle_atom_site_label_2
_geom_angle_atom_site_label_3
_geom_angle
O2 Co1 N2 100.1(8)
O2 Co1 O1 69.58(10)
N2 Co1 O1 168.3(7)
O2 Co1 N1 96.0(6)
N2 Co1 N1 94.3(8)
O1 Co1 N1 92.2(6)
O2 Co1 N3 89.1(5)
N2 Co1 N3 84.9(7)
O1 Co1 N3 89.6(4)
N1 Co1 N3 174.8(8)
O2 Co1 N3' 91.2(7)
O1 Co1 N3' 86.8(7)
O2 Co1 N4 172.6(8)
N2 Co1 N4 86.9(12)
O1 Co1 N4 103.8(8)
N1 Co1 N4 80.8(9)
N3 Co1 N4 94.0(8)
O2 Co1 N2' 166.4(8)
O1 Co1 N2' 97.3(8)
N3' Co1 N2' 84.0(11)
O2 Co1 N4' 104.3(9)
O1 Co1 N4' 173.7(10)
N3' Co1 N4' 95.3(10)
N2' Co1 N4' 88.8(14)
O2 Co1 N1' 89.7(7)
O1 Co1 N1' 95.6(7)
N3' Co1 N1' 177.6(10)
N2' Co1 N1' 95.7(9)
N4' Co1 N1' 82.3(10)
O2 Co1 C1 34.0(4)
N2 Co1 C1 133.7(8)
O1 Co1 C1 35.6(4)
N1 Co1 C1 95.7(6)
N3 Co1 C1 88.6(5)
N3' Co1 C1 88.2(6)
N4 Co1 C1 139.3(8)
N2' Co1 C1 132.8(9)
N4' Co1 C1 138.3(9)
N1' Co1 C1 93.7(8)
O3 C1 O2 126.7(11)
O3 C1 O1 123.6(12)
O2 C1 O1 109.7(3)
O3 C1 Co1 178.5(8)
O2 C1 Co1 54.4(3)
O1 C1 Co1 55.4(3)
C1 O1 Co1 89.0(5)
C1 O2 Co1 91.7(5)
C4 C3 N1 111.5(15)
N2 C4 C3 107.4(15)
C6 C5 N2 108.0(16)
C7 C6 N3 120.0
C7 C6 C5 125.6(10)
N3 C6 C5 114.3(10)
C8 C7 C6 120.0
C7 C8 C9 120.0
C8 C9 C10 120.0
N3 C10 C9 120.0
C10 N3 C6 120.0
C10 N3 Co1 128.5(6)
C6 N3 Co1 111.1(6)
C12 C11 N2 107.0(17)
C11 C12 N4 113.4(17)
N4 C14 C15 111.5(18)
N1 C15 C14 104.0(17)
C15 N1 C2 113.4(17)
C15 N1 C3 109(2)
C2 N1 C3 93.8(13)
C15 N1 Co1 122.4(15)
C2 N1 Co1 112.4(14)
C3 N1 Co1 101.0(11)
C4 N2 C5 107.7(19)
C4 N2 C11 112.9(14)
C5 N2 C11 111.7(19)
C4 N2 Co1 105.1(14)
C5 N2 Co1 106.1(13)
C11 N2 Co1 112.9(18)
C13 N4 C14 105(2)
C13 N4 C12 113.1(19)
C14 N4 C12 110.0(17)
C13 N4 Co1 115.0(14)
C14 N4 Co1 110.6(15)
C12 N4 Co1 103.5(15)
C4' C3' N1' 119(2)
C3' C4' N2' 107.1(18)
N2' C5' C6' 110.4(19)
N3' C6' C7' 123.9(11)
N3' C6' C5' 113.9(13)
C7' C6' C5' 122.0(14)
C6' C7' C8' 117.4(11)
C7' C8' C9' 119.3(10)
C10' C9' C8' 116.3(11)
N3' C10' C9' 124.1(14)
C10' N3' C6' 118.9(9)
C10' N3' Co1 126.1(17)
C6' N3' Co1 114.9(14)
N2' C11' C12' 111.6(19)
N4' C12' C11' 105.5(19)
C15' C14' N4' 107.4(17)
N1' C15' C14' 114(2)
C15' N1' C2' 122(2)
C15' N1' C3' 115(3)
C2' N1' C3' 97.4(16)
C15' N1' Co1 110.9(17)
C2' N1' Co1 113.1(17)
C3' N1' Co1 94.3(14)
C11' N2' C5' 111(2)
C11' N2' C4' 112(2)
C5' N2' C4' 115(2)
C11' N2' Co1 108.6(18)
C5' N2' Co1 106.0(17)
C4' N2' Co1 103.4(17)
C12' N4' C13' 108(2)
C12' N4' C14' 110.8(18)
C13' N4' C14' 114(2)
C12' N4' Co1 105(2)
C13' N4' Co1 111.5(15)
C14' N4' Co1 107.0(17)
F2 P1 F5 99.3(8)
F2 P1 F4 167.5(9)
F5 P1 F4 93.2(8)
F2 P1 F6 90.6(9)
F5 P1 F6 91.9(8)
F4 P1 F6 90.4(6)
F2 P1 F1 91.3(7)
F5 P1 F1 85.2(8)
F4 P1 F1 88.4(9)
F6 P1 F1 176.8(9)
F2 P1 F3 82.0(7)
F5 P1 F3 178.7(8)
F4 P1 F3 85.5(8)
F6 P1 F3 87.9(7)
F1 P1 F3 95.0(7)
F4' P1' F5' 94.1(8)
F4' P1' F2' 173.3(9)
F5' P1' F2' 92.6(7)
F4' P1' F6' 89.7(7)
F5' P1' F6' 91.8(8)
F2' P1' F6' 90.1(8)
F4' P1' F1' 88.7(9)
F5' P1' F1' 83.7(7)
F2' P1' F1' 92.0(6)
F6' P1' F1' 175.1(9)
F4' P1' F3' 88.9(8)
F5' P1' F3' 176.9(9)
F2' P1' F3' 84.3(7)
F6' P1' F3' 87.6(7)
F1' P1' F3' 97.0(7)

loop_
_geom_bond_atom_site_label_1
_geom_bond_atom_site_label_2
_geom_bond_distance
Co1 O2 1.882(6)
Co1 N2 1.90(2)
Co1 O1 1.905(7)
Co1 N1 1.91(2)
Co1 N3 1.938(8)
Co1 N3' 1.948(12)
Co1 N4 1.96(3)
Co1 N2' 1.98(3)
Co1 N4' 2.02(3)
Co1 N1' 2.06(2)
Co1 C1 2.315(3)
C1 O3 1.227(4)
C1 O2 1.294(12)
C1 O1 1.348(12)
C2 N1 1.63(3)
C3 C4 1.52(2)
C3 N1 1.72(3)
C4 N2 1.49(3)
C5 C6 1.48(2)
C5 N2 1.51(3)
C6 C7 1.3900
C6 N3 1.3900
C7 C8 1.3900
C8 C9 1.3900
C9 C10 1.3900
C10 N3 1.3900
C11 C12 1.40(3)
C11 N2 1.54(3)
C12 N4 1.54(3)
C13 N4 1.46(3)
C14 N4 1.49(3)
C14 C15 1.53(2)
C15 N1 1.31(3)
C2' N1' 1.48(3)
C3' C4' 1.49(3)
C3' N1' 1.76(3)
C4' N2' 1.52(3)
C5' N2' 1.47(3)
C5' C6' 1.51(3)
C6' N3' 1.32(3)
C6' C7' 1.364(14)
C7' C8' 1.369(17)
C8' C9' 1.419(16)
C9' C10' 1.375(15)
C10' N3' 1.29(3)
C11' N2' 1.44(3)
C11' C12' 1.67(4)
C12' N4' 1.45(4)
C13' N4' 1.47(3)
C14' C15' 1.51(3)
C14' N4' 1.51(3)
C15' N1' 1.19(3)
F1 P1 1.619(11)
F2 P1 1.553(11)
F3 P1 1.647(8)
F4 P1 1.562(12)
F5 P1 1.557(8)
F6 P1 1.598(11)
F1' P1' 1.617(12)
F2' P1' 1.566(10)
F3' P1' 1.628(8)
F4' P1' 1.548(12)
F5' P1' 1.558(8)
F6' P1' 1.607(11)

loop_
_geom_torsion_atom_site_label_1
_geom_torsion_atom_site_label_2
_geom_torsion_atom_site_label_3
_geom_torsion_atom_site_label_4
_geom_torsion
O3 C1 O1 Co1 178.7(3)
O2 C1 O1 Co1 -1.5(2)
O3 C1 O2 Co1 -178.7(3)
O1 C1 O2 Co1 1.5(3)
N2 Co1 O2 C1 173.4(7)
O1 Co1 O2 C1 -1.05(18)
N1 Co1 O2 C1 -91.2(6)
N3 Co1 O2 C1 88.8(5)
N3' Co1 O2 C1 85.0(8)
N2' Co1 O2 C1 16(4)
N4' Co1 O2 C1 -179.2(8)
N1' Co1 O2 C1 -97.2(7)
N1 C3 C4 N2 -38.9(19)
N2 C5 C6 C7 -159.6(13)
N2 C5 C6 N3 25.2(18)
N3 C6 C7 C8 0.0
C5 C6 C7 C8 -175.0(15)
C6 C7 C8 C9 0.0
C7 C8 C9 C10 0.0
C8 C9 C10 N3 0.0
C9 C10 N3 C6 0.0
C9 C10 N3 Co1 172.0(12)
C7 C6 N3 C10 0.0
C5 C6 N3 C10 175.5(13)
C7 C6 N3 Co1 -173.3(10)
C5 C6 N3 Co1 2.2(11)
N2 C11 C12 N4 -40(2)
N4 C14 C15 N1 -33(3)
C14 C15 N1 C2 174.8(15)
C14 C15 N1 C3 -82.3(19)
C14 C15 N1 Co1 35(3)
C4 C3 N1 C15 140.9(17)
C4 C3 N1 C2 -102.8(15)
C4 C3 N1 Co1 10.9(16)
C3 C4 N2 C5 161.0(15)
C3 C4 N2 C11 -75(2)
C3 C4 N2 Co1 48.3(16)
C6 C5 N2 C4 -152.8(15)
C6 C5 N2 C11 83(2)
C6 C5 N2 Co1 -40.7(19)
C12 C11 N2 C4 136.0(18)
C12 C11 N2 C5 -102(2)
C12 C11 N2 Co1 17(2)
O2 Co1 N2 C4 60.1(13)
O1 Co1 N2 C4 87(3)
N1 Co1 N2 C4 -36.8(14)
N3 Co1 N2 C4 148.3(13)
N4 Co1 N2 C4 -117.3(14)
C1 Co1 N2 C4 65.2(14)
O2 Co1 N2 C5 -53.7(15)
O1 Co1 N2 C5 -27(5)
N1 Co1 N2 C5 -150.7(15)
N3 Co1 N2 C5 34.5(15)
N4 Co1 N2 C5 128.8(15)
C1 Co1 N2 C5 -48.7(19)
O2 Co1 N2 C11 -176.4(12)
O1 Co1 N2 C11 -150(3)
N1 Co1 N2 C11 86.7(14)
N3 Co1 N2 C11 -88.2(14)
N4 Co1 N2 C11 6.1(15)
C1 Co1 N2 C11 -171.3(9)
C15 C14 N4 C13 -104(2)
C15 C14 N4 C12 133.7(18)
C15 C14 N4 Co1 20(2)
C11 C12 N4 C13 168.8(17)
C11 C12 N4 C14 -74(2)
C11 C12 N4 Co1 43.8(19)
N1' C3' C4' N2' 44(3)
N2' C5' C6' N3' -26(2)
N2' C5' C6' C7' 157.7(18)
N3' C6' C7' C8' -3(2)
C5' C6' C7' C8' 172.7(16)
C6' C7' C8' C9' 1.5(19)
C7' C8' C9' C10' 0.5(18)
C8' C9' C10' N3' -1.2(19)
C9' C10' N3' C6' 0(2)
C9' C10' N3' Co1 -176.6(15)
C7' C6' N3' C10' 3(2)
C5' C6' N3' C10' -173.6(17)
C7' C6' N3' Co1 179.4(13)
C5' C6' N3' Co1 3.1(18)
N2' C11' C12' N4' 46(2)
N4' C14' C15' N1' 48(3)
C14' C15' N1' C2' -179.6(18)
C14' C15' N1' C3' 63(3)
C14' C15' N1' Co1 -42(3)
C4' C3' N1' C15' -131(2)
C4' C3' N1' C2' 99(2)
C4' C3' N1' Co1 -15(2)
C12' C11' N2' C5' 95(2)
C12' C11' N2' C4' -135(2)
C12' C11' N2' Co1 -22(2)
C6' C5' N2' C11' -83(2)
C6' C5' N2' C4' 148(2)
C6' C5' N2' Co1 35(2)
C3' C4' N2' C11' 70(3)
C3' C4' N2' C5' -162(2)
C3' C4' N2' Co1 -47(2)
C11' C12' N4' C13' -163.7(17)
C11' C12' N4' C14' 71(2)
C11' C12' N4' Co1 -44.3(18)
C15' C14' N4' C12' -142(2)
C15' C14' N4' C13' 96(2)
C15' C14' N4' Co1 -27(2)
